data_4330128
loop_
_publ_author_name
'Claire Deville'
'Alexandra Spyratou'
'Paulina Aguirre-Etcheverry'
'C\'eline Besnard'
'Alan F. Williams'

_publ_contact_author_address
;Department of Inorganic and Analytical Chemistry
University of Geneva,
30, quai Ernest Ansermet
CH1211 Geneva 4 
Switzerland
;
_publ_contact_author_email Alan.Williams@unige.ch
_publ_contact_author_fax '++41 22 3796830'
_publ_contact_author_name 'Alan F. Williams'
_publ_contact_author_phone '++41 22 3796425'
_publ_section_title
;
 Enantioselective Synthesis of Tetranuclear Quadruple Helicates
;
_journal_name_full 'Inorganic Chemistry'
_journal_page_first 8667
_journal_page_last 8669
_journal_paper_doi 10.1021/ic3014943
_journal_volume 51
_journal_year 2012
_chemical_absolute_configuration ad
_chemical_formula_moiety 'C88 H72 Co4 N16 O8 P2, Cl O4, C12 H10 O2 P, 5(C H4 O), 3.72(O)'
_chemical_formula_sum 'C105 H102 Cl Co4 N16 O22.72 P3'
_chemical_formula_weight 2315.58
_space_group_crystal_system orthorhombic
_space_group_IT_number 19
_space_group_name_Hall 'P 2ac 2ab'
_space_group_name_H-M_alt 'P 21 21 21'
_symmetry_space_group_name_Hall 'P 2ac 2ab'
_symmetry_space_group_name_H-M 'P 21 21 21'
_atom_sites_solution_hydrogens geom
_atom_sites_solution_primary direct
_atom_sites_solution_secondary difmap
_audit_creation_date 2012-02-06
_audit_creation_method
;
  Olex2 1.1-alpha
  (compiled 2011.08.21 svn.r1945, GUI svn.r3824)
;
_cell_angle_alpha 90.00
_cell_angle_beta 90.00
_cell_angle_gamma 90.00
_cell_formula_units_Z 4
_cell_length_a 13.4175(3)
_cell_length_b 15.4982(6)
_cell_length_c 52.7507(17)
_cell_measurement_reflns_used 7857
_cell_measurement_temperature 180.0
_cell_measurement_theta_max 72.8650
_cell_measurement_theta_min 2.8483
_cell_volume 10969.4(6)
_computing_cell_refinement
;
CrysAlisPro, Agilent Technologies,
Version 1.171.35.11 (release 16-05-2011 CrysAlis171 .NET)
(compiled May 16 2011,17:55:39)
;
_computing_data_collection
;
CrysAlisPro, Agilent Technologies,
Version 1.171.35.11 (release 16-05-2011 CrysAlis171 .NET)
(compiled May 16 2011,17:55:39)
;
_computing_data_reduction
;
CrysAlisPro, Agilent Technologies,
Version 1.171.35.11 (release 16-05-2011 CrysAlis171 .NET)
(compiled May 16 2011,17:55:39)
;
_computing_molecular_graphics
;
O. V. Dolomanov, L. J. Bourhis, R. J. Gildea, J. A. K. Howard and H. Puschmann,
OLEX2: a complete structure solution, refinement and analysis program.
J. Appl. Cryst. (2009). 42, 339-341.
;
_computing_publication_material
;
O. V. Dolomanov, L. J. Bourhis, R. J. Gildea, J. A. K. Howard and H. Puschmann,
OLEX2: a complete structure solution, refinement and analysis program.
J. Appl. Cryst. (2009). 42, 339-341.
;
_computing_structure_refinement
;
SHELXL, G.M. Sheldrick, Acta Cryst.
2008). A64, 112-122
;
_computing_structure_solution 'SHELXS-97 (Sheldrick, 2008)'
_diffrn_ambient_temperature 180.0
_diffrn_detector_area_resol_mean 10.4679
_diffrn_measured_fraction_theta_full 0.971
_diffrn_measured_fraction_theta_max 0.971
_diffrn_measurement_details
;
  1 omega   16.00   51.00   1.0000    4.0000
omega____ theta____ kappa____ phi______ frames
    -      -37.8041   77.0000  150.0000 35

  2 omega -104.00  -78.00   1.0000    4.0000
omega____ theta____ kappa____ phi______ frames
    -      -37.8041 -122.0000   61.0000 26

  3 omega  -76.00   12.00   1.0000    4.0000
omega____ theta____ kappa____ phi______ frames
    -      -37.8041   77.0000  150.0000 88

  4 omega -109.00  -56.00   1.0000   10.0000
omega____ theta____ kappa____ phi______ frames
    -      -70.5000  -45.0000 -120.0000 53

  5 omega   83.00  178.00   1.0000   10.0000
omega____ theta____ kappa____ phi______ frames
    -      110.7256   45.0000  -60.0000 95

  6 omega  101.00  151.00   1.0000   10.0000
omega____ theta____ kappa____ phi______ frames
    -      110.7256  111.0000 -150.0000 50

  7 omega   68.00  130.00   1.0000   10.0000
omega____ theta____ kappa____ phi______ frames
    -      110.7256 -151.0000  170.0000 62

  8 omega  123.00  175.00   1.0000   10.0000
omega____ theta____ kappa____ phi______ frames
    -      110.7256  111.0000  120.0000 52

  9 omega  107.00  156.00   1.0000   10.0000
omega____ theta____ kappa____ phi______ frames
    -      110.7256  111.0000  150.0000 49
;
_diffrn_measurement_device_type 'SuperNova, Dual, Cu at zero, Atlas'
_diffrn_measurement_method '\w scans'
_diffrn_orient_matrix_UB_11 -0.0238444000
_diffrn_orient_matrix_UB_12 -0.0118632000
_diffrn_orient_matrix_UB_13 0.0283936000
_diffrn_orient_matrix_UB_21 -0.1116327000
_diffrn_orient_matrix_UB_22 -0.0076364000
_diffrn_orient_matrix_UB_23 -0.0063702000
_diffrn_orient_matrix_UB_31 0.0117018000
_diffrn_orient_matrix_UB_32 -0.0984014000
_diffrn_orient_matrix_UB_33 -0.0029071000
_diffrn_radiation_monochromator mirror
_diffrn_radiation_type 'Cu K\a'
_diffrn_radiation_wavelength 1.5418
_diffrn_reflns_av_R_equivalents 0.0481
_diffrn_reflns_av_unetI/netI 0.0855
_diffrn_reflns_limit_h_max 8
_diffrn_reflns_limit_h_min -16
_diffrn_reflns_limit_k_max 11
_diffrn_reflns_limit_k_min -18
_diffrn_reflns_limit_l_max 63
_diffrn_reflns_limit_l_min -64
_diffrn_reflns_number 27752
_diffrn_reflns_theta_full 72.83
_diffrn_reflns_theta_max 72.83
_diffrn_reflns_theta_min 2.97
_diffrn_source 'SuperNova (Cu) x-ray Source'
_diffrn_source_current n/a
_diffrn_source_voltage n/a
_diffrn_standards_number 0
_exptl_absorpt_coefficient_mu 5.931
_exptl_absorpt_correction_T_max 0.580
_exptl_absorpt_correction_T_min 0.360
_exptl_absorpt_correction_type analytical
_exptl_absorpt_process_details
;
CrysAlisPro, Agilent Technologies,
Version 1.171.35.11 (release 16-05-2011 CrysAlis171 .NET)
(compiled May 16 2011,17:55:39)
Analytical numeric absorption correction using a multifaceted crystal
            model based on expressions derived by R.C. Clark & J.S. Reid.
(Clark, R. C. & Reid, J. S. (1995). Acta Cryst. A51, 887-897)
;
_exptl_crystal_colour pink
_exptl_crystal_colour_primary pink
_exptl_crystal_density_diffrn 1.402
_exptl_crystal_description prism
_exptl_crystal_F_000 4783
_exptl_crystal_size_max 0.2597
_exptl_crystal_size_mid 0.1511
_exptl_crystal_size_min 0.1054
_refine_diff_density_max 1.385
_refine_diff_density_min -0.398
_refine_diff_density_rms 0.097
_refine_ls_abs_structure_details 'Flack H D (1983), Acta Cryst. A39, 876-881'
_refine_ls_abs_structure_Flack -0.05(7)
_refine_ls_extinction_method none
_refine_ls_goodness_of_fit_ref 1.071
_refine_ls_hydrogen_treatment constr
_refine_ls_matrix_type full
_refine_ls_number_parameters 1378
_refine_ls_number_reflns 18646
_refine_ls_number_restraints 1
_refine_ls_restrained_S_all 1.071
_refine_ls_R_factor_all 0.0804
_refine_ls_R_factor_gt 0.0634
_refine_ls_shift/su_max 0.002
_refine_ls_shift/su_mean 0.000
_refine_ls_structure_factor_coef Fsqd
_refine_ls_weighting_details 'calc w=1/[\s^2^(Fo^2^)+(0.0899P)^2^+0.0000P] where P=(Fo^2^+2Fc^2^)/3'
_refine_ls_weighting_scheme calc
_refine_ls_wR_factor_gt 0.1628
_refine_ls_wR_factor_ref 0.1749
_reflns_number_gt 15232
_reflns_number_total 18646
_reflns_threshold_expression >2sigma(I)
_cod_data_source_file ic3014943_si_002_2.cif
_cod_data_source_block wc05i
_cod_database_code 4330128
_chemical_oxdiff_formula 'C105 H103 Cl1 Co4 N16 O22 P3'
_reflns_odcompleteness_completeness 99.68
_reflns_odcompleteness_iscentric 1
_reflns_odcompleteness_theta 66.97

loop_
_space_group_symop_id
_space_group_symop_operation_xyz
1 'x, y, z'
2 '-x+1/2, -y, z+1/2'
3 'x+1/2, -y+1/2, -z'
4 '-x, y+1/2, -z+1/2'

loop_
_atom_site_label
_atom_site_type_symbol
_atom_site_fract_x
_atom_site_fract_y
_atom_site_fract_z
_atom_site_U_iso_or_equiv
_atom_site_adp_type
_atom_site_occupancy
_atom_site_symmetry_multiplicity
_atom_site_calc_flag
_atom_site_refinement_flags
_atom_site_disorder_assembly
_atom_site_disorder_group
Co1 Co 0.96504(7) 0.40897(6) 0.665998(17) 0.02268(19) Uani 1 1 d . . .
Co2 Co 0.85662(7) 0.51174(6) 0.625128(17) 0.02148(19) Uani 1 1 d . . .
Co3 Co 0.93531(7) 0.32689(6) 0.605914(17) 0.02357(19) Uani 1 1 d . . .
Co4 Co 0.76566(7) 0.31928(6) 0.643889(18) 0.02360(19) Uani 1 1 d . . .
P3F P 0.78389(12) 0.16992(10) 0.60176(3) 0.0301(3) Uani 1 1 d . . .
Cl2 Cl 0.48054(13) 0.86611(12) 0.72111(3) 0.0425(4) Uani 1 1 d . . .
P3E P 0.97783(11) 0.61469(9) 0.66787(3) 0.0250(3) Uani 1 1 d . . .
P3S P 0.35355(14) 0.60530(12) 0.54137(4) 0.0401(4) Uani 1 1 d . . .
O1F O 0.7584(3) 0.1946(3) 0.62863(8) 0.0314(9) Uani 1 1 d . . .
O2E O 0.9377(3) 0.6111(3) 0.64106(8) 0.0287(9) Uani 1 1 d . . .
O1S O 0.2805(4) 0.5634(4) 0.55899(10) 0.0507(14) Uani 1 1 d . . .
O2S O 0.4528(4) 0.5612(3) 0.53841(11) 0.0503(13) Uani 1 1 d . . .
N5B N 1.0951(4) 0.4782(4) 0.55435(10) 0.0318(11) Uani 1 1 d . . .
H5B H 1.1462 0.5131 0.5523 0.038 Uiso 1 1 calc R . .
N3A N 0.8583(4) 0.5627(3) 0.58854(9) 0.0277(10) Uani 1 1 d . . .
N3B N 0.9928(4) 0.3817(3) 0.57238(9) 0.0250(10) Uani 1 1 d . . .
N5A N 0.7871(4) 0.5844(3) 0.55099(10) 0.0315(11) Uani 1 1 d . . .
H5A H 0.7444 0.5791 0.5384 0.038 Uiso 1 1 calc R . .
N2A N 0.6257(3) 0.3429(3) 0.62858(10) 0.0277(10) Uani 1 1 d . . .
O2F O 0.8518(3) 0.2302(3) 0.58746(8) 0.0332(9) Uani 1 1 d . . .
N2B N 1.1219(3) 0.4074(3) 0.66385(9) 0.0269(10) Uani 1 1 d . . .
O1A O 0.8007(3) 0.3975(3) 0.60950(7) 0.0233(8) Uani 1 1 d . . .
N4D N 1.0414(4) 0.2295(3) 0.61229(10) 0.0296(11) Uani 1 1 d . . .
N2D N 1.0806(4) 0.1100(4) 0.63355(12) 0.0404(13) Uani 1 1 d . . .
H2D H 1.0817 0.0716 0.6458 0.048 Uiso 1 1 calc R . .
N5D N 0.9476(4) 0.3440(3) 0.70080(9) 0.0308(11) Uani 1 1 d . . .
C14A C 0.4819(5) 0.2839(4) 0.65479(15) 0.0383(15) Uani 1 1 d . . .
H14A H 0.5188 0.2769 0.6700 0.046 Uiso 1 1 calc R . .
C6A C 0.7836(4) 0.5431(4) 0.57326(11) 0.0262(12) Uani 1 1 d . . .
N4B N 1.2474(4) 0.4806(3) 0.64622(10) 0.0293(11) Uani 1 1 d . . .
H4B H 1.2812 0.5109 0.6350 0.035 Uiso 1 1 calc R . .
C4E C 1.1005(5) 0.6628(4) 0.66605(13) 0.0329(14) Uani 1 1 d . . .
C5E C 1.1763(5) 0.6402(5) 0.68271(15) 0.0445(17) Uani 1 1 d . . .
H5E H 1.1648 0.5962 0.6949 0.053 Uiso 1 1 calc R . .
C20B C 1.0018(6) 0.4968(5) 0.51288(12) 0.0423(16) Uani 1 1 d . . .
H20B H 1.0449 0.5381 0.5053 0.051 Uiso 1 1 calc R . .
C15D C 1.1312(5) 0.1056(5) 0.61076(16) 0.0440(18) Uani 1 1 d . . .
N3D N 0.9386(4) 0.2205(4) 0.72251(10) 0.0359(12) Uani 1 1 d . . .
H3D H 0.9464 0.1656 0.7263 0.043 Uiso 1 1 calc R . .
C7C C 0.6631(5) 0.4355(4) 0.68735(12) 0.0309(13) Uani 1 1 d . . .
H7CA H 0.6394 0.4677 0.7024 0.037 Uiso 1 1 calc R . .
H7CB H 0.6080 0.4349 0.6749 0.037 Uiso 1 1 calc R . .
C20C C 0.7256(5) 0.1219(4) 0.68560(14) 0.0401(15) Uani 1 1 d . . .
H20C H 0.7519 0.1096 0.6693 0.048 Uiso 1 1 calc R . .
C9E C 1.1154(7) 0.7293(6) 0.64842(15) 0.054(2) Uani 1 1 d . . .
H9E H 1.0635 0.7468 0.6373 0.065 Uiso 1 1 calc R . .
O1D O 0.9193(3) 0.2951(2) 0.64737(8) 0.0236(8) Uani 1 1 d . . .
C9S C 0.4400(6) 0.7676(5) 0.53923(15) 0.0476(18) Uani 1 1 d . . .
H9S H 0.4714 0.7472 0.5242 0.057 Uiso 1 1 calc R . .
C7A C 0.6968(5) 0.4882(4) 0.58079(12) 0.0309(13) Uani 1 1 d . . .
H7AA H 0.6536 0.4805 0.5657 0.037 Uiso 1 1 calc R . .
H7AB H 0.6576 0.5200 0.5936 0.037 Uiso 1 1 calc R . .
C10E C 0.9058(5) 0.6906(4) 0.68635(12) 0.0291(13) Uani 1 1 d . . .
N5C N 0.7167(4) 0.2837(3) 0.67991(10) 0.0284(11) Uani 1 1 d . . .
C6C C 0.6826(4) 0.3444(4) 0.69531(11) 0.0264(12) Uani 1 1 d . . .
C14E C 0.7868(6) 0.8077(5) 0.68883(16) 0.0475(18) Uani 1 1 d . . .
H14E H 0.7419 0.8462 0.6807 0.057 Uiso 1 1 calc R . .
N2C N 0.7280(3) 0.5785(3) 0.63728(9) 0.0256(10) Uani 1 1 d . . .
C17B C 0.8754(5) 0.3714(4) 0.53528(13) 0.0364(15) Uani 1 1 d . . .
H17B H 0.8335 0.3284 0.5425 0.044 Uiso 1 1 calc R . .
C15E C 0.8420(6) 0.7491(4) 0.67473(14) 0.0395(16) Uani 1 1 d . . .
H15E H 0.8360 0.7490 0.6568 0.047 Uiso 1 1 calc R . .
O17 O 0.4690(5) 0.4506(4) 0.26488(13) 0.0686(17) Uani 1 1 d . . .
H17 H 0.5277 0.4673 0.2623 0.103 Uiso 1 1 d R . .
C16A C 0.9159(5) 0.6227(4) 0.57511(11) 0.0280(12) Uani 1 1 d . . .
C4F C 0.6679(5) 0.1567(4) 0.58420(14) 0.0388(16) Uani 1 1 d . . .
C17A C 1.0018(5) 0.6652(4) 0.58163(13) 0.0354(14) Uani 1 1 d . . .
H17A H 1.0326 0.6559 0.5976 0.043 Uiso 1 1 calc R . .
C4S C 0.3752(5) 0.7138(5) 0.55218(14) 0.0411(16) Uani 1 1 d . . .
C11B C 1.3706(5) 0.4682(5) 0.68189(14) 0.0434(17) Uani 1 1 d . . .
H11B H 1.4224 0.5015 0.6745 0.052 Uiso 1 1 calc R . .
C10B C 1.2808(4) 0.4535(4) 0.66951(12) 0.0305(13) Uani 1 1 d . . .
C15A C 0.5266(5) 0.3165(4) 0.63308(12) 0.0312(13) Uani 1 1 d . . .
C21D C 0.9035(5) 0.3600(4) 0.72398(12) 0.0314(13) Uani 1 1 d . . .
C8S C 0.4598(6) 0.8492(5) 0.54754(17) 0.055(2) Uani 1 1 d . . .
H8S H 0.5035 0.8850 0.5380 0.066 Uiso 1 1 calc R . .
C6B C 1.0750(4) 0.4290(4) 0.57475(11) 0.0263(12) Uani 1 1 d . . .
C10C C 0.6220(5) 0.6811(4) 0.65303(13) 0.0332(13) Uani 1 1 d . . .
C21A C 0.8714(5) 0.6374(4) 0.55151(12) 0.0337(14) Uani 1 1 d . . .
C16C C 0.6680(5) 0.2236(4) 0.71724(13) 0.0353(14) Uani 1 1 d . . .
C7B C 1.1368(4) 0.4270(4) 0.59793(11) 0.0275(12) Uani 1 1 d . . .
H7BA H 1.2003 0.4574 0.5946 0.033 Uiso 1 1 calc R . .
H7BB H 1.1528 0.3663 0.6021 0.033 Uiso 1 1 calc R . .
C18A C 1.0421(6) 0.7218(5) 0.56433(15) 0.0459(18) Uani 1 1 d . . .
H18A H 1.1006 0.7531 0.5687 0.055 Uiso 1 1 calc R . .
C19B C 0.9196(6) 0.4668(5) 0.50091(14) 0.0502(19) Uani 1 1 d . . .
H19B H 0.9045 0.4887 0.4845 0.060 Uiso 1 1 calc R . .
N4A N 0.5386(4) 0.3581(3) 0.59313(11) 0.0326(11) Uani 1 1 d . . .
H4A H 0.5253 0.3709 0.5772 0.039 Uiso 1 1 calc R . .
C11F C 0.7949(7) 0.0001(5) 0.61798(16) 0.0506(19) Uani 1 1 d . . .
H11F H 0.7426 0.0149 0.6293 0.061 Uiso 1 1 calc R . .
C11D C 1.1425(6) 0.1948(5) 0.57353(16) 0.0490(18) Uani 1 1 d . . .
H11D H 1.1262 0.2457 0.5644 0.059 Uiso 1 1 calc R . .
C10D C 1.1065(5) 0.1803(4) 0.59779(13) 0.0358(15) Uani 1 1 d . . .
C12D C 1.2038(6) 0.1313(6) 0.5630(2) 0.062(2) Uani 1 1 d . . .
H12D H 1.2296 0.1399 0.5465 0.074 Uiso 1 1 calc R . .
C11E C 0.9133(6) 0.6911(5) 0.71284(13) 0.0438(17) Uani 1 1 d . . .
H11E H 0.9538 0.6500 0.7213 0.053 Uiso 1 1 calc R . .
C15C C 0.6767(4) 0.6551(4) 0.63129(12) 0.0277(12) Uani 1 1 d . . .
C17D C 0.8509(6) 0.2779(5) 0.76123(14) 0.0460(17) Uani 1 1 d . . .
H17D H 0.8459 0.2249 0.7702 0.055 Uiso 1 1 calc R . .
C18B C 0.8559(6) 0.4054(5) 0.51151(13) 0.0465(17) Uani 1 1 d . . .
H18B H 0.7988 0.3868 0.5024 0.056 Uiso 1 1 calc R . .
N4C N 0.6434(4) 0.6198(3) 0.67151(10) 0.0305(11) Uani 1 1 d . . .
H4C H 0.6192 0.6188 0.6870 0.037 Uiso 1 1 calc R . .
C14C C 0.6739(5) 0.7039(4) 0.60921(13) 0.0364(14) Uani 1 1 d . . .
H14C H 0.7115 0.6880 0.5947 0.044 Uiso 1 1 calc R . .
C20D C 0.8660(5) 0.4370(5) 0.73457(12) 0.0342(14) Uani 1 1 d . . .
H20D H 0.8704 0.4902 0.7257 0.041 Uiso 1 1 calc R . .
C16B C 0.9575(5) 0.4018(4) 0.54822(11) 0.0280(12) Uani 1 1 d . . .
C15F C 0.9162(6) 0.0402(5) 0.58640(16) 0.0481(19) Uani 1 1 d . . .
H15F H 0.9459 0.0827 0.5758 0.058 Uiso 1 1 calc R . .
C18C C 0.6681(6) 0.0756(5) 0.72684(16) 0.052(2) Uani 1 1 d . . .
H18C H 0.6561 0.0290 0.7382 0.062 Uiso 1 1 calc R . .
C7D C 1.0205(5) 0.2157(4) 0.67967(12) 0.0339(14) Uani 1 1 d . . .
H7DA H 1.0352 0.1557 0.6849 0.041 Uiso 1 1 calc R . .
H7DB H 1.0848 0.2452 0.6766 0.041 Uiso 1 1 calc R . .
C19C C 0.7051(6) 0.0575(5) 0.70224(15) 0.0473(18) Uani 1 1 d . . .
H19C H 0.7157 -0.0007 0.6973 0.057 Uiso 1 1 calc R . .
C11C C 0.5660(5) 0.7547(4) 0.65354(15) 0.0414(16) Uani 1 1 d . . .
H11C H 0.5325 0.7727 0.6685 0.050 Uiso 1 1 calc R . .
O O 0.5669(5) 0.6354(4) 0.72032(11) 0.0677(18) Uani 1 1 d . . .
H H 0.5299 0.6790 0.7214 0.102 Uiso 1 1 calc R . .
O1C O 0.8126(3) 0.4389(3) 0.65906(7) 0.0233(8) Uani 1 1 d . . .
C6D C 0.9668(5) 0.2607(4) 0.70063(12) 0.0325(13) Uani 1 1 d . . .
C13E C 0.7982(6) 0.8092(5) 0.71462(17) 0.053(2) Uani 1 1 d . . .
H13E H 0.7622 0.8502 0.7244 0.063 Uiso 1 1 calc R . .
C16D C 0.8957(5) 0.2825(5) 0.73742(13) 0.0389(15) Uani 1 1 d . . .
C9D C 1.0291(4) 0.1849(4) 0.63334(13) 0.0306(13) Uani 1 1 d . . .
C13C C 0.6149(6) 0.7758(5) 0.60923(15) 0.0469(18) Uani 1 1 d . . .
H13C H 0.6099 0.8093 0.5942 0.056 Uiso 1 1 calc R . .
C10F C 0.8362(5) 0.0631(4) 0.60208(14) 0.0372(15) Uani 1 1 d . . .
C13B C 1.3035(5) 0.3825(6) 0.71684(14) 0.0473(18) Uani 1 1 d . . .
H13B H 1.3136 0.3570 0.7330 0.057 Uiso 1 1 calc R . .
C11A C 0.3720(5) 0.3052(5) 0.60939(16) 0.0442(17) Uani 1 1 d . . .
H11A H 0.3351 0.3119 0.5941 0.053 Uiso 1 1 calc R . .
C20A C 0.9110(6) 0.6934(5) 0.53355(14) 0.0451(17) Uani 1 1 d . . .
H20A H 0.8793 0.7027 0.5177 0.054 Uiso 1 1 calc R . .
C9A C 0.6278(4) 0.3654(4) 0.60450(12) 0.0288(12) Uani 1 1 d . . .
C12B C 1.3798(5) 0.4310(6) 0.70590(14) 0.0482(19) Uani 1 1 d . . .
H12B H 1.4399 0.4391 0.7151 0.058 Uiso 1 1 calc R . .
O1E O 0.9822(3) 0.5312(3) 0.68250(8) 0.0290(9) Uani 1 1 d . . .
C10A C 0.4703(5) 0.3266(4) 0.61100(13) 0.0353(14) Uani 1 1 d . . .
C14B C 1.2140(5) 0.3709(5) 0.70464(12) 0.0371(14) Uani 1 1 d . . .
H14B H 1.1615 0.3390 0.7122 0.045 Uiso 1 1 calc R . .
C13A C 0.3835(6) 0.2621(5) 0.65363(16) 0.0458(18) Uani 1 1 d . . .
H13A H 0.3515 0.2390 0.6682 0.055 Uiso 1 1 calc R . .
C15B C 1.2031(4) 0.4077(4) 0.68074(11) 0.0260(12) Uani 1 1 d . . .
C13D C 1.2283(6) 0.0565(6) 0.5759(2) 0.067(3) Uani 1 1 d . . .
H13D H 1.2694 0.0146 0.5680 0.081 Uiso 1 1 calc R . .
C19D C 0.8237(6) 0.4322(5) 0.75779(14) 0.0450(17) Uani 1 1 d . . .
H19D H 0.7992 0.4834 0.7655 0.054 Uiso 1 1 calc R . .
C9B C 1.1518(4) 0.4515(4) 0.64374(11) 0.0247(11) Uani 1 1 d . . .
C5S C 0.3303(6) 0.7456(5) 0.57434(17) 0.0511(19) Uani 1 1 d . . .
H5S H 0.2858 0.7100 0.5837 0.061 Uiso 1 1 calc R . .
C14D C 1.1927(6) 0.0419(5) 0.60070(19) 0.058(2) Uani 1 1 d . . .
H14D H 1.2098 -0.0084 0.6100 0.070 Uiso 1 1 calc R . .
C12C C 0.5603(6) 0.8019(5) 0.63129(16) 0.051(2) Uani 1 1 d . . .
H12C H 0.5197 0.8520 0.6306 0.061 Uiso 1 1 calc R . .
C12E C 0.8606(7) 0.7524(6) 0.72649(15) 0.058(2) Uani 1 1 d . . .
H12E H 0.8680 0.7550 0.7444 0.070 Uiso 1 1 calc R . .
C9C C 0.7079(4) 0.5620(4) 0.66148(11) 0.0256(12) Uani 1 1 d . . .
C21B C 1.0193(5) 0.4628(4) 0.53717(12) 0.0331(13) Uani 1 1 d . . .
C6S C 0.3505(7) 0.8287(6) 0.58274(19) 0.063(2) Uani 1 1 d . . .
H6S H 0.3186 0.8500 0.5975 0.075 Uiso 1 1 calc R . .
C19A C 0.9981(6) 0.7348(5) 0.53985(16) 0.053(2) Uani 1 1 d . . .
H19A H 1.0292 0.7720 0.5280 0.064 Uiso 1 1 calc R . .
C7S C 0.4170(7) 0.8809(5) 0.56967(19) 0.059(2) Uani 1 1 d . . .
H7S H 0.4330 0.9370 0.5757 0.070 Uiso 1 1 calc R . .
N3C N 0.6539(4) 0.3122(3) 0.71795(10) 0.0324(11) Uani 1 1 d . . .
H3C H 0.6304 0.3421 0.7308 0.039 Uiso 1 1 calc R . .
C17C C 0.6491(6) 0.1586(5) 0.73483(15) 0.0464(17) Uani 1 1 d . . .
H17C H 0.6246 0.1708 0.7513 0.056 Uiso 1 1 calc R . .
C21C C 0.7073(5) 0.2054(4) 0.69305(13) 0.0323(13) Uani 1 1 d . . .
C8C C 0.7517(4) 0.4867(4) 0.67552(11) 0.0273(12) Uani 1 1 d . . .
H8C H 0.7941 0.5094 0.6896 0.033 Uiso 1 1 calc R . .
C10S C 0.2988(5) 0.6157(5) 0.51020(14) 0.0431(16) Uani 1 1 d . . .
C11S C 0.2330(6) 0.6825(6) 0.50444(16) 0.054(2) Uani 1 1 d . . .
H11S H 0.2150 0.7231 0.5171 0.065 Uiso 1 1 calc R . .
C12S C 0.1929(8) 0.6902(7) 0.47966(19) 0.072(3) Uani 1 1 d . . .
H12S H 0.1500 0.7371 0.4757 0.087 Uiso 1 1 calc R . .
C13S C 0.2157(9) 0.6300(9) 0.4613(2) 0.087(4) Uani 1 1 d . . .
H13S H 0.1867 0.6339 0.4450 0.105 Uiso 1 1 calc R . .
C9F C 0.6673(6) 0.1613(7) 0.55899(16) 0.059(2) Uani 1 1 d . . .
H9F H 0.7269 0.1733 0.5499 0.071 Uiso 1 1 calc R . .
C6E C 1.2673(6) 0.6804(6) 0.6819(2) 0.063(3) Uani 1 1 d . . .
H6E H 1.3187 0.6635 0.6932 0.076 Uiso 1 1 calc R . .
C5F C 0.5816(6) 0.1394(5) 0.59708(17) 0.0470(18) Uani 1 1 d . . .
H5F H 0.5821 0.1359 0.6151 0.056 Uiso 1 1 calc R . .
C12F C 0.8305(9) -0.0845(6) 0.6172(2) 0.073(3) Uani 1 1 d . . .
H12F H 0.8010 -0.1278 0.6275 0.088 Uiso 1 1 calc R . .
C14F C 0.9527(7) -0.0440(6) 0.58606(19) 0.063(3) Uani 1 1 d . . .
H14F H 1.0072 -0.0589 0.5754 0.076 Uiso 1 1 calc R . .
C13F C 0.9091(8) -0.1052(5) 0.6012(2) 0.070(3) Uani 1 1 d . . .
H13F H 0.9332 -0.1628 0.6008 0.084 Uiso 1 1 calc R . .
C6F C 0.4930(6) 0.1269(6) 0.5838(2) 0.063(3) Uani 1 1 d . . .
H6F H 0.4330 0.1155 0.5927 0.076 Uiso 1 1 calc R . .
C7F C 0.4922(6) 0.1309(7) 0.5589(2) 0.074(3) Uani 1 1 d . . .
H7F H 0.4314 0.1215 0.5500 0.089 Uiso 1 1 calc R . .
C8F C 0.5755(8) 0.1479(8) 0.5457(2) 0.085(4) Uani 1 1 d . . .
H8F H 0.5736 0.1509 0.5277 0.102 Uiso 1 1 calc R . .
C7E C 1.2841(7) 0.7449(8) 0.6646(2) 0.082(4) Uani 1 1 d . . .
H7E H 1.3468 0.7733 0.6640 0.098 Uiso 1 1 calc R . .
C8D C 0.9579(5) 0.2140(4) 0.65405(12) 0.0299(13) Uani 1 1 d . . .
H8D H 0.9022 0.1715 0.6556 0.036 Uiso 1 1 calc R . .
O1B O 0.9904(3) 0.4365(2) 0.62566(7) 0.0223(8) Uani 1 1 d . . .
C8B C 1.0852(4) 0.4694(4) 0.62119(10) 0.0243(11) Uani 1 1 d . . .
H8B H 1.0806 0.5332 0.6185 0.029 Uiso 1 1 calc R . .
C15S C 0.3242(8) 0.5560(7) 0.49182(18) 0.068(3) Uani 1 1 d . . .
H15S H 0.3694 0.5104 0.4954 0.081 Uiso 1 1 calc R . .
C8E C 1.2071(8) 0.7685(7) 0.6478(2) 0.078(3) Uani 1 1 d . . .
H8E H 1.2191 0.8126 0.6357 0.094 Uiso 1 1 calc R . .
C14S C 0.2801(10) 0.5649(11) 0.4670(2) 0.097(4) Uani 1 1 d . . .
H14S H 0.2965 0.5242 0.4542 0.116 Uiso 1 1 calc R . .
O10 O 0.4381(6) 0.9147(4) 0.74106(12) 0.076(2) Uani 1 1 d . D .
C8A C 0.7216(4) 0.3978(4) 0.59161(11) 0.0258(12) Uani 1 1 d . . .
H8A H 0.7388 0.3582 0.5773 0.031 Uiso 1 1 calc R . .
C12A C 0.3292(5) 0.2734(5) 0.63124(18) 0.050(2) Uani 1 1 d . . .
H12A H 0.2605 0.2586 0.6311 0.060 Uiso 1 1 calc R . .
C18D C 0.8149(5) 0.3524(6) 0.77095(14) 0.050(2) Uani 1 1 d . . .
H18D H 0.7829 0.3515 0.7870 0.060 Uiso 1 1 calc R . .
C17 C 0.4053(7) 0.4962(6) 0.24831(19) 0.066(2) Uani 1 1 d . . .
H17E H 0.3569 0.5295 0.2582 0.098 Uiso 1 1 calc R . .
H17F H 0.3698 0.4553 0.2374 0.098 Uiso 1 1 calc R . .
H17G H 0.4448 0.5355 0.2378 0.098 Uiso 1 1 calc R . .
O18 O 0.5832(7) 0.5023(4) 0.3247(2) 0.113(3) Uani 1 1 d . . .
H18 H 0.6394 0.5244 0.3273 0.169 Uiso 1 1 d R . .
O0AA O 0.6278(4) 0.5890(5) 0.51581(11) 0.0608(16) Uani 1 1 d . . .
H0AA H 0.5688 0.5995 0.5202 0.091 Uiso 1 1 calc R . .
C161 C 0.6279(8) 0.5511(8) 0.4921(2) 0.088(4) Uani 1 1 d . . .
H16A H 0.6345 0.4884 0.4939 0.133 Uiso 1 1 calc R . .
H16B H 0.6839 0.5735 0.4822 0.133 Uiso 1 1 calc R . .
H16C H 0.5652 0.5645 0.4834 0.133 Uiso 1 1 calc R . .
O20 O 0.3473(4) 0.5530(5) 0.60697(11) 0.073(2) Uani 1 1 d . . .
H20 H 0.3310 0.5598 0.5917 0.109 Uiso 1 1 calc R . .
C162 C 0.4464(6) 0.5763(6) 0.61018(17) 0.057(2) Uani 1 1 d . . .
H16D H 0.4617 0.5798 0.6283 0.085 Uiso 1 1 calc R . .
H16E H 0.4581 0.6327 0.6023 0.085 Uiso 1 1 calc R . .
H16F H 0.4894 0.5330 0.6022 0.085 Uiso 1 1 calc R . .
C3 C 0.6222(9) 0.6252(8) 0.7437(2) 0.089(4) Uani 1 1 d . . .
H3A H 0.5774 0.6345 0.7582 0.133 Uiso 1 1 calc R . .
H3B H 0.6764 0.6675 0.7443 0.133 Uiso 1 1 calc R . .
H3E H 0.6500 0.5668 0.7446 0.133 Uiso 1 1 calc R . .
C18 C 0.5116(11) 0.5666(7) 0.3241(2) 0.097(4) Uani 1 1 d . . .
H18E H 0.4954 0.5804 0.3064 0.146 Uiso 1 1 calc R . .
H18F H 0.5372 0.6182 0.3326 0.146 Uiso 1 1 calc R . .
H18G H 0.4514 0.5466 0.3328 0.146 Uiso 1 1 calc R . .
OW1 O 0.4795(7) 0.3935(4) 0.54348(12) 0.085(2) Uani 1 1 d . . .
OW4 O 0.7653(16) 0.5080(15) 0.3201(4) 0.068(5) Uiso 0.33 1 d P A 12
OW5 O 0.7978(17) 0.5326(15) 0.3332(4) 0.075(6) Uiso 0.33 1 d P B 11
OW6 O 0.789(2) 0.4338(19) 0.3154(5) 0.103(8) Uiso 0.33 1 d P C 10
O13A O 0.4345(6) 0.7864(5) 0.7172(2) 0.104(3) Uani 1 1 d . D 1
O2 O 0.4780(8) 0.3363(7) 0.47678(19) 0.084(4) Uiso 0.729(19) 1 d P . .
OW3 O 0.6519(9) 0.2410(8) 0.4898(2) 0.058(4) Uiso 0.516(17) 1 d P E 20
OW9 O 0.226(2) 0.343(2) 0.5201(6) 0.111(14) Uiso 0.29(2) 1 d P F 21
OW8 O 0.243(3) 0.271(3) 0.5059(7) 0.068(14) Uiso 0.19(2) 1 d P G 22
O1 O 0.5778(6) 0.8605(9) 0.7223(3) 0.190(7) Uani 1 1 d . D .
O3 O 0.4561(14) 0.9090(9) 0.69891(18) 0.199(7) Uani 1 1 d . D .

loop_
_atom_site_aniso_label
_atom_site_aniso_U_11
_atom_site_aniso_U_22
_atom_site_aniso_U_33
_atom_site_aniso_U_23
_atom_site_aniso_U_13
_atom_site_aniso_U_12
Co1 0.0231(4) 0.0168(4) 0.0282(4) 0.0009(3) 0.0000(4) -0.0009(4)
Co2 0.0220(4) 0.0161(4) 0.0263(4) -0.0014(3) -0.0007(4) -0.0005(4)
Co3 0.0248(4) 0.0165(4) 0.0294(4) -0.0022(4) 0.0007(4) 0.0001(4)
Co4 0.0229(4) 0.0178(4) 0.0302(4) -0.0011(4) 0.0008(4) -0.0016(4)
P3F 0.0308(7) 0.0177(7) 0.0419(8) -0.0056(6) -0.0039(7) -0.0006(6)
Cl2 0.0382(8) 0.0456(9) 0.0437(8) -0.0064(7) 0.0048(7) -0.0055(7)
P3E 0.0277(7) 0.0182(7) 0.0291(7) -0.0035(5) 0.0008(6) -0.0031(6)
P3S 0.0372(9) 0.0332(9) 0.0499(10) 0.0076(7) -0.0007(8) -0.0053(8)
O1F 0.033(2) 0.019(2) 0.041(2) -0.0059(17) -0.0044(19) -0.0005(18)
O2E 0.032(2) 0.024(2) 0.030(2) -0.0014(16) -0.0014(18) -0.0038(18)
O1S 0.050(3) 0.048(3) 0.054(3) 0.016(2) -0.003(3) -0.024(3)
O2S 0.039(3) 0.040(3) 0.072(4) 0.004(3) -0.002(3) 0.001(2)
N5B 0.029(3) 0.034(3) 0.032(3) 0.002(2) 0.010(2) -0.002(2)
N3A 0.036(3) 0.019(2) 0.028(2) 0.0020(19) 0.003(2) 0.001(2)
N3B 0.025(2) 0.021(2) 0.028(2) -0.0039(18) 0.003(2) -0.001(2)
N5A 0.036(3) 0.030(3) 0.029(2) 0.004(2) -0.001(2) 0.002(2)
N2A 0.022(2) 0.021(2) 0.040(3) 0.000(2) -0.002(2) -0.0015(19)
O2F 0.036(2) 0.024(2) 0.041(2) -0.0045(18) -0.005(2) -0.003(2)
N2B 0.020(2) 0.029(3) 0.032(2) 0.000(2) 0.003(2) -0.001(2)
O1A 0.0223(18) 0.0219(19) 0.0257(18) -0.0009(15) -0.0012(16) -0.0008(16)
N4D 0.025(2) 0.024(3) 0.040(3) -0.007(2) 0.001(2) 0.001(2)
N2D 0.039(3) 0.025(3) 0.057(3) 0.003(3) -0.004(3) 0.005(2)
N5D 0.035(3) 0.030(3) 0.027(2) 0.005(2) 0.000(2) 0.000(2)
C14A 0.034(3) 0.026(3) 0.055(4) 0.000(3) 0.003(3) 0.001(3)
C6A 0.024(3) 0.024(3) 0.031(3) 0.002(2) -0.008(2) 0.005(2)
N4B 0.022(2) 0.033(3) 0.033(2) 0.002(2) 0.001(2) -0.008(2)
C4E 0.030(3) 0.027(3) 0.042(3) -0.014(3) 0.009(3) -0.011(3)
C5E 0.036(4) 0.042(4) 0.056(4) -0.019(3) 0.003(3) 0.001(3)
C20B 0.057(4) 0.040(4) 0.030(3) 0.004(3) 0.000(3) 0.001(3)
C15D 0.027(3) 0.029(3) 0.076(5) -0.010(3) -0.002(3) 0.008(3)
N3D 0.041(3) 0.030(3) 0.037(3) 0.012(2) -0.003(2) -0.001(2)
C7C 0.027(3) 0.028(3) 0.037(3) -0.005(3) 0.008(3) 0.001(3)
C20C 0.040(4) 0.030(3) 0.050(4) 0.007(3) 0.000(3) -0.004(3)
C9E 0.060(5) 0.058(5) 0.045(4) 0.006(4) 0.001(4) -0.029(4)
O1D 0.0235(18) 0.0128(17) 0.035(2) 0.0009(15) 0.0062(17) 0.0028(15)
C9S 0.050(4) 0.046(4) 0.047(4) 0.008(3) -0.002(4) -0.010(4)
C7A 0.031(3) 0.028(3) 0.034(3) 0.003(2) -0.001(3) -0.001(3)
C10E 0.031(3) 0.021(3) 0.036(3) -0.007(2) 0.003(3) -0.006(2)
N5C 0.030(2) 0.023(2) 0.033(3) 0.001(2) 0.005(2) -0.002(2)
C6C 0.022(3) 0.028(3) 0.029(3) 0.001(2) 0.008(2) -0.002(2)
C14E 0.046(4) 0.034(4) 0.062(5) -0.007(3) -0.006(4) 0.013(3)
N2C 0.021(2) 0.022(2) 0.035(2) -0.0016(19) 0.002(2) 0.000(2)
C17B 0.038(3) 0.031(3) 0.040(3) -0.008(3) 0.002(3) 0.003(3)
C15E 0.050(4) 0.024(3) 0.044(4) -0.005(3) -0.007(3) 0.003(3)
O17 0.065(4) 0.050(3) 0.091(5) 0.009(3) 0.004(4) -0.012(3)
C16A 0.036(3) 0.018(3) 0.030(3) 0.002(2) 0.000(3) 0.002(3)
C4F 0.042(4) 0.024(3) 0.051(4) -0.010(3) -0.012(3) 0.000(3)
C17A 0.036(3) 0.027(3) 0.044(3) -0.001(3) -0.001(3) 0.008(3)
C4S 0.042(4) 0.036(4) 0.045(4) 0.009(3) -0.005(3) -0.003(3)
C11B 0.025(3) 0.058(5) 0.047(4) -0.002(3) -0.009(3) -0.005(3)
C10B 0.023(3) 0.033(3) 0.036(3) -0.004(3) -0.004(3) 0.003(2)
C15A 0.028(3) 0.017(3) 0.048(3) -0.008(2) -0.001(3) -0.004(2)
C21D 0.029(3) 0.037(3) 0.029(3) 0.003(3) -0.003(2) -0.004(3)
C8S 0.052(5) 0.042(4) 0.070(5) 0.017(4) -0.009(4) -0.007(4)
C6B 0.021(3) 0.026(3) 0.031(3) -0.001(2) 0.007(2) 0.004(2)
C10C 0.034(3) 0.024(3) 0.042(3) 0.001(3) -0.001(3) 0.005(3)
C21A 0.037(3) 0.029(3) 0.035(3) 0.007(3) 0.004(3) 0.001(3)
C16C 0.034(3) 0.035(3) 0.037(3) 0.008(3) 0.001(3) -0.004(3)
C7B 0.025(3) 0.026(3) 0.032(3) -0.002(2) 0.000(2) -0.004(2)
C18A 0.037(4) 0.041(4) 0.059(4) 0.013(3) 0.008(3) -0.004(3)
C19B 0.063(5) 0.053(5) 0.034(3) 0.002(3) -0.011(4) 0.009(4)
N4A 0.025(2) 0.026(3) 0.047(3) 0.001(2) -0.012(2) 0.000(2)
C11F 0.065(5) 0.026(4) 0.061(4) -0.005(3) 0.004(4) 0.005(4)
C11D 0.040(4) 0.042(4) 0.065(5) -0.007(4) 0.003(4) 0.007(4)
C10D 0.026(3) 0.031(3) 0.051(4) -0.014(3) -0.002(3) 0.004(3)
C12D 0.051(5) 0.055(5) 0.080(6) -0.023(5) 0.012(5) 0.005(4)
C11E 0.051(4) 0.042(4) 0.038(3) -0.004(3) 0.012(3) 0.003(4)
C15C 0.025(3) 0.019(3) 0.040(3) -0.001(2) -0.001(2) 0.005(2)
C17D 0.046(4) 0.053(5) 0.039(4) 0.015(3) 0.004(3) -0.001(4)
C18B 0.050(4) 0.053(4) 0.037(3) -0.005(3) -0.014(3) 0.005(4)
N4C 0.031(3) 0.025(3) 0.035(3) -0.001(2) 0.010(2) 0.008(2)
C14C 0.041(4) 0.026(3) 0.043(3) 0.002(3) -0.001(3) 0.007(3)
C20D 0.032(3) 0.038(4) 0.033(3) -0.001(3) 0.001(3) 0.002(3)
C16B 0.034(3) 0.022(3) 0.028(3) -0.005(2) -0.002(2) 0.007(3)
C15F 0.043(4) 0.035(4) 0.067(5) -0.016(4) -0.003(4) 0.003(3)
C18C 0.049(4) 0.041(4) 0.066(5) 0.022(4) 0.003(4) 0.000(4)
C7D 0.039(3) 0.022(3) 0.041(3) 0.007(2) -0.004(3) 0.000(3)
C19C 0.055(4) 0.029(4) 0.057(4) 0.005(3) 0.004(4) -0.001(3)
C11C 0.035(3) 0.030(3) 0.059(4) -0.002(3) 0.012(3) 0.007(3)
O 0.092(5) 0.058(4) 0.053(3) 0.002(3) 0.027(3) 0.017(4)
O1C 0.0237(19) 0.0192(19) 0.0272(19) 0.0008(15) 0.0027(16) 0.0001(16)
C6D 0.030(3) 0.030(3) 0.038(3) 0.013(3) 0.003(3) 0.000(3)
C13E 0.056(5) 0.036(4) 0.067(5) -0.015(4) 0.016(4) 0.009(4)
C16D 0.036(3) 0.042(4) 0.039(3) 0.006(3) -0.001(3) -0.004(3)
C9D 0.025(3) 0.012(3) 0.054(4) -0.003(2) -0.009(3) 0.003(2)
C13C 0.055(4) 0.036(4) 0.050(4) 0.013(3) 0.004(4) 0.012(3)
C10F 0.039(3) 0.022(3) 0.051(4) -0.008(3) -0.011(3) 0.003(3)
C13B 0.038(4) 0.068(5) 0.037(3) 0.001(3) -0.004(3) 0.019(4)
C11A 0.031(3) 0.033(4) 0.068(5) -0.005(3) -0.010(3) 0.001(3)
C20A 0.052(4) 0.042(4) 0.041(4) 0.016(3) 0.003(3) 0.005(4)
C9A 0.028(3) 0.021(3) 0.038(3) -0.007(2) -0.007(3) 0.001(2)
C12B 0.030(3) 0.074(6) 0.041(4) -0.013(4) -0.010(3) 0.002(4)
O1E 0.033(2) 0.023(2) 0.030(2) -0.0048(16) -0.0031(18) -0.0005(18)
C10A 0.030(3) 0.022(3) 0.054(4) -0.002(3) -0.002(3) -0.003(3)
C14B 0.032(3) 0.046(4) 0.032(3) -0.002(3) 0.000(3) 0.000(3)
C13A 0.040(4) 0.034(4) 0.064(5) -0.005(3) 0.003(4) -0.003(3)
C15B 0.014(2) 0.029(3) 0.035(3) -0.003(2) -0.002(2) 0.000(2)
C13D 0.044(4) 0.051(5) 0.107(8) -0.027(5) 0.012(5) 0.022(4)
C19D 0.043(4) 0.053(5) 0.039(4) -0.003(3) 0.000(3) -0.004(4)
C9B 0.027(3) 0.018(3) 0.029(3) -0.006(2) -0.002(2) 0.002(2)
C5S 0.042(4) 0.044(4) 0.067(5) 0.009(4) 0.005(4) 0.005(3)
C14D 0.051(4) 0.030(4) 0.094(7) -0.009(4) -0.006(5) 0.023(4)
C12C 0.050(4) 0.033(4) 0.070(5) 0.012(3) 0.004(4) 0.026(4)
C12E 0.072(6) 0.063(5) 0.039(4) -0.015(4) 0.009(4) 0.008(5)
C9C 0.023(3) 0.021(3) 0.032(3) 0.002(2) 0.003(2) -0.002(2)
C21B 0.037(3) 0.032(3) 0.030(3) 0.000(2) 0.001(3) 0.003(3)
C6S 0.070(6) 0.048(5) 0.070(5) -0.003(4) 0.007(5) 0.014(5)
C19A 0.057(5) 0.041(4) 0.062(5) 0.018(4) 0.020(4) 0.005(4)
C7S 0.058(5) 0.031(4) 0.086(6) 0.006(4) -0.008(5) 0.013(4)
N3C 0.034(3) 0.032(3) 0.031(2) 0.002(2) 0.008(2) 0.000(2)
C17C 0.051(4) 0.042(4) 0.047(4) 0.014(3) 0.009(4) 0.001(4)
C21C 0.031(3) 0.025(3) 0.041(3) 0.006(3) 0.000(3) -0.004(3)
C8C 0.031(3) 0.019(3) 0.032(3) -0.005(2) 0.002(2) 0.001(2)
C10S 0.035(3) 0.048(4) 0.047(4) 0.005(3) -0.003(3) -0.003(3)
C11S 0.053(4) 0.053(5) 0.056(5) 0.006(4) -0.012(4) -0.001(4)
C12S 0.072(6) 0.072(7) 0.073(6) 0.017(5) -0.027(5) -0.015(6)
C13S 0.083(8) 0.122(11) 0.057(6) 0.012(7) -0.010(6) -0.006(8)
C9F 0.043(4) 0.082(7) 0.052(4) -0.015(4) -0.011(4) -0.007(4)
C6E 0.039(4) 0.061(6) 0.090(7) -0.032(5) -0.012(4) -0.005(4)
C5F 0.044(4) 0.031(4) 0.066(5) -0.013(3) -0.007(4) 0.003(3)
C12F 0.107(8) 0.034(4) 0.079(6) 0.012(4) -0.021(6) 0.003(5)
C14F 0.050(5) 0.058(6) 0.082(6) -0.035(5) 0.000(5) 0.010(4)
C13F 0.078(6) 0.028(4) 0.105(8) -0.020(5) -0.025(6) 0.023(4)
C6F 0.032(4) 0.056(5) 0.102(7) -0.037(5) -0.013(4) -0.005(4)
C7F 0.036(4) 0.081(7) 0.105(8) -0.038(6) -0.029(5) -0.001(4)
C8F 0.070(6) 0.112(9) 0.072(6) -0.027(6) -0.034(6) -0.011(7)
C7E 0.048(5) 0.110(9) 0.088(7) -0.033(7) 0.023(5) -0.038(6)
C8D 0.030(3) 0.020(3) 0.039(3) 0.008(2) 0.000(3) 0.001(2)
O1B 0.0202(18) 0.0194(19) 0.0272(18) -0.0028(15) 0.0029(15) -0.0012(15)
C8B 0.026(3) 0.020(3) 0.027(3) 0.002(2) 0.002(2) 0.002(2)
C15S 0.067(6) 0.073(6) 0.064(5) -0.009(5) 0.000(5) 0.009(5)
C8E 0.081(7) 0.084(7) 0.069(6) -0.003(5) 0.020(6) -0.049(6)
C14S 0.089(8) 0.145(13) 0.057(6) -0.028(7) 0.010(6) -0.017(9)
O10 0.106(5) 0.057(4) 0.066(4) -0.010(3) 0.038(4) -0.009(4)
C8A 0.022(3) 0.024(3) 0.032(3) -0.008(2) -0.009(2) 0.004(2)
C12A 0.026(3) 0.034(4) 0.091(6) -0.006(4) -0.002(4) -0.007(3)
C18D 0.034(3) 0.075(6) 0.040(4) 0.012(4) 0.009(3) -0.004(4)
C17 0.068(6) 0.047(5) 0.082(6) 0.016(5) 0.014(5) 0.006(5)
O18 0.125(7) 0.033(4) 0.180(9) 0.027(5) 0.060(7) 0.004(4)
O0AA 0.046(3) 0.080(4) 0.056(3) -0.006(3) -0.010(3) -0.002(3)
C161 0.083(7) 0.108(9) 0.074(7) -0.032(7) -0.032(6) 0.031(7)
O20 0.050(3) 0.118(6) 0.049(3) 0.025(4) -0.005(3) -0.048(4)
C162 0.046(4) 0.057(5) 0.067(5) 0.002(4) -0.004(4) -0.005(4)
C3 0.092(8) 0.091(9) 0.083(7) 0.010(7) 0.009(7) -0.016(7)
C18 0.141(12) 0.057(6) 0.094(8) 0.009(6) 0.029(8) 0.015(7)
OW1 0.145(7) 0.043(3) 0.067(4) 0.005(3) -0.049(4) 0.022(4)
O13A 0.070(5) 0.071(5) 0.170(9) -0.039(6) 0.033(5) -0.032(4)
O1 0.046(4) 0.221(14) 0.303(17) -0.167(13) 0.008(7) -0.012(6)
O3 0.37(2) 0.159(11) 0.065(5) 0.038(7) -0.008(9) 0.047(14)

loop_
_atom_type_symbol
_atom_type_description
_atom_type_scat_dispersion_real
_atom_type_scat_dispersion_imag
_atom_type_scat_source
C C 0.0181 0.0091 'International Tables Vol C Tables 4.2.6.8 and 6.1.1.4'
H H 0.0000 0.0000 'International Tables Vol C Tables 4.2.6.8 and 6.1.1.4'
Cl Cl 0.3639 0.7018 'International Tables Vol C Tables 4.2.6.8 and 6.1.1.4'
Co Co -2.3653 3.6143 'International Tables Vol C Tables 4.2.6.8 and 6.1.1.4'
N N 0.0311 0.0180 'International Tables Vol C Tables 4.2.6.8 and 6.1.1.4'
O O 0.0492 0.0322 'International Tables Vol C Tables 4.2.6.8 and 6.1.1.4'
P P 0.2955 0.4335 'International Tables Vol C Tables 4.2.6.8 and 6.1.1.4'

loop_
_exptl_crystal_face_index_h
_exptl_crystal_face_index_k
_exptl_crystal_face_index_l
_exptl_crystal_face_perp_dist
_exptl_oxdiff_crystal_face_indexfrac_h
_exptl_oxdiff_crystal_face_indexfrac_k
_exptl_oxdiff_crystal_face_indexfrac_l
_exptl_oxdiff_crystal_face_x
_exptl_oxdiff_crystal_face_y
_exptl_oxdiff_crystal_face_z
0 -1 0 0.0756 -0.0001 -1.0000 -0.0012 0.0118 0.0077 0.0984
0 0 1 0.0527 0.0000 -0.0000 1.0000 0.0284 -0.0064 -0.0029
0 0 -1 0.0527 -0.0000 0.0000 -1.0000 -0.0284 0.0064 0.0029
-1 0 0 0.1297 -1.0000 -0.0000 0.0005 0.0239 0.1116 -0.0117
0 1 0 0.0756 0.0001 1.0000 0.0012 -0.0118 -0.0077 -0.0984
1 0 0 0.1297 1.0000 0.0000 -0.0005 -0.0239 -0.1116 0.0117

loop_
_geom_angle_atom_site_label_1
_geom_angle_atom_site_label_2
_geom_angle_atom_site_label_3
_geom_angle
N2B Co1 O1D 104.80(18)
N2B Co1 O1C 162.29(18)
N2B Co1 O1B 78.22(17)
N5D Co1 N2B 98.8(2)
N5D Co1 O1D 88.52(18)
N5D Co1 O1C 98.46(18)
N5D Co1 O1B 162.60(18)
O1D Co1 O1C 79.80(15)
O1D Co1 O1B 75.91(15)
O1C Co1 O1B 86.54(14)
O1E Co1 N2B 85.59(19)
O1E Co1 N5D 94.71(18)
O1E Co1 O1D 168.55(17)
O1E Co1 O1C 88.85(16)
O1E Co1 O1B 102.08(16)
O2E Co2 N3A 95.07(18)
O2E Co2 O1A 168.73(16)
O2E Co2 N2C 86.64(18)
O2E Co2 O1C 101.14(16)
O2E Co2 O1B 87.65(16)
N3A Co2 O1A 87.70(17)
N3A Co2 N2C 96.0(2)
N3A Co2 O1C 162.09(18)
N3A Co2 O1B 102.08(18)
O1A Co2 N2C 103.97(17)
O1A Co2 O1C 77.87(15)
O1A Co2 O1B 81.08(15)
N2C Co2 O1C 77.58(17)
N2C Co2 O1B 161.47(17)
O1B Co2 O1C 86.27(15)
N3B Co3 O2F 95.37(18)
N3B Co3 O1A 100.29(17)
N3B Co3 O1D 159.66(17)
N3B Co3 O1B 87.82(17)
O2F Co3 O1A 87.45(16)
O2F Co3 O1D 104.01(16)
O2F Co3 O1B 168.16(17)
O1A Co3 O1D 86.85(14)
O1A Co3 O1B 80.76(15)
N4D Co3 N3B 100.1(2)
N4D Co3 O2F 85.60(18)
N4D Co3 O1A 158.96(18)
N4D Co3 O1D 75.65(17)
N4D Co3 O1B 105.10(17)
O1B Co3 O1D 74.45(14)
O1F Co4 O1A 101.46(16)
O1F Co4 O1D 85.11(16)
O1F Co4 O1C 165.31(16)
N2A Co4 O1F 88.38(18)
N2A Co4 O1A 77.21(17)
N2A Co4 O1D 162.11(19)
N2A Co4 N5C 96.7(2)
N2A Co4 O1C 105.16(18)
O1D Co4 O1A 87.77(15)
O1D Co4 O1C 80.28(15)
N5C Co4 O1F 95.25(19)
N5C Co4 O1A 161.96(18)
N5C Co4 O1D 100.49(18)
N5C Co4 O1C 88.90(18)
O1C Co4 O1A 76.61(14)
O1F P3F C4F 108.3(3)
O1F P3F C10F 108.2(3)
O2F P3F O1F 116.8(3)
O2F P3F C4F 109.4(3)
O2F P3F C10F 109.8(3)
C10F P3F C4F 103.5(3)
O13A Cl2 O10 113.7(5)
O1 Cl2 O10 113.7(6)
O1 Cl2 O13A 112.9(7)
O1 Cl2 O3 107.9(11)
O3 Cl2 O10 106.2(7)
O3 Cl2 O13A 101.3(8)
O2E P3E C4E 106.8(3)
O2E P3E C10E 109.7(3)
C10E P3E C4E 104.3(3)
O1E P3E O2E 117.4(2)
O1E P3E C4E 110.2(3)
O1E P3E C10E 107.7(3)
O1S P3S O2S 116.5(3)
O1S P3S C4S 108.3(3)
O1S P3S C10S 109.7(3)
O2S P3S C4S 108.4(3)
O2S P3S C10S 107.8(4)
C4S P3S C10S 105.7(4)
P3F O1F Co4 125.8(3)
P3E O2E Co2 126.6(2)
C6B N5B H5B 126.9
C6B N5B C21B 106.2(5)
C21B N5B H5B 126.9
C6A N3A Co2 118.0(4)
C6A N3A C16A 105.2(5)
C16A N3A Co2 136.5(4)
C6B N3B Co3 116.5(4)
C6B N3B C16B 104.1(5)
C16B N3B Co3 137.1(4)
C6A N5A H5A 126.5
C6A N5A C21A 107.0(5)
C21A N5A H5A 126.5
C15A N2A Co4 137.3(4)
C9A N2A Co4 113.7(4)
C9A N2A C15A 105.0(5)
P3F O2F Co3 122.0(3)
C15B N2B Co1 137.7(4)
C9B N2B Co1 109.8(4)
C9B N2B C15B 105.7(5)
Co2 O1A Co3 99.60(16)
Co2 O1A Co4 102.42(16)
Co3 O1A Co4 88.36(14)
C8A O1A Co2 121.8(3)
C8A O1A Co3 125.4(3)
C8A O1A Co4 112.6(3)
C10D N4D Co3 137.1(5)
C9D N4D Co3 115.3(4)
C9D N4D C10D 104.7(5)
C15D N2D H2D 126.7
C9D N2D H2D 126.7
C9D N2D C15D 106.7(6)
C21D N5D Co1 137.2(4)
C6D N5D Co1 116.1(4)
C6D N5D C21D 105.4(5)
C15A C14A H14A 120.9
C13A C14A H14A 120.9
C13A C14A C15A 118.1(7)
N3A C6A N5A 113.5(6)
N3A C6A C7A 124.0(5)
N5A C6A C7A 122.1(5)
C10B N4B H4B 126.6
C9B N4B H4B 126.6
C9B N4B C10B 106.9(5)
C5E C4E P3E 121.9(5)
C5E C4E C9E 120.1(7)
C9E C4E P3E 117.9(6)
C4E C5E H5E 119.4
C6E C5E C4E 121.1(8)
C6E C5E H5E 119.4
C19B C20B H20B 122.2
C19B C20B C21B 115.6(7)
C21B C20B H20B 122.2
N2D C15D C10D 105.7(6)
N2D C15D C14D 131.2(8)
C10D C15D C14D 123.1(8)
C6D N3D H3D 126.8
C6D N3D C16D 106.4(6)
C16D N3D H3D 126.8
H7CA C7C H7CB 107.2
C6C C7C H7CA 108.0
C6C C7C H7CB 108.0
C6C C7C C8C 117.4(5)
C8C C7C H7CA 108.0
C8C C7C H7CB 108.0
C19C C20C H20C 121.0
C19C C20C C21C 118.1(7)
C21C C20C H20C 121.0
C4E C9E H9E 121.0
C8E C9E C4E 118.0(9)
C8E C9E H9E 121.0
Co1 O1D Co3 103.99(16)
Co4 O1D Co1 100.18(16)
Co4 O1D Co3 88.27(15)
C8D O1D Co1 121.6(4)
C8D O1D Co3 113.8(3)
C8D O1D Co4 122.9(4)
C4S C9S H9S 119.3
C8S C9S H9S 119.3
C8S C9S C4S 121.5(8)
C6A C7A H7AA 108.2
C6A C7A H7AB 108.2
C6A C7A C8A 116.4(5)
H7AA C7A H7AB 107.3
C8A C7A H7AA 108.2
C8A C7A H7AB 108.2
C15E C10E P3E 121.1(5)
C15E C10E C11E 118.8(6)
C11E C10E P3E 120.2(5)
C6C N5C Co4 118.7(4)
C6C N5C C21C 106.3(5)
C21C N5C Co4 135.0(4)
N5C C6C C7C 124.0(5)
N5C C6C N3C 112.3(5)
N3C C6C C7C 123.1(5)
C15E C14E H14E 120.5
C13E C14E H14E 120.5
C13E C14E C15E 118.9(7)
C15C N2C Co2 138.1(4)
C9C N2C Co2 111.2(4)
C9C N2C C15C 106.2(5)
C18B C17B H17B 121.0
C16B C17B H17B 121.0
C16B C17B C18B 118.0(7)
C10E C15E H15E 119.4
C14E C15E C10E 121.3(7)
C14E C15E H15E 119.4
C17 O17 H17 108.3
C17A C16A N3A 130.9(6)
C17A C16A C21A 120.3(6)
C21A C16A N3A 108.8(5)
C9F C4F P3F 120.5(6)
C9F C4F C5F 120.0(7)
C5F C4F P3F 119.5(6)
C16A C17A H17A 121.0
C16A C17A C18A 118.0(6)
C18A C17A H17A 121.0
C9S C4S P3S 120.5(6)
C9S C4S C5S 117.9(7)
C5S C4S P3S 121.6(6)
C10B C11B H11B 122.1
C10B C11B C12B 115.8(7)
C12B C11B H11B 122.1
N4B C10B C11B 130.8(6)
N4B C10B C15B 107.0(5)
C11B C10B C15B 122.2(6)
C14A C15A N2A 130.7(6)
C14A C15A C10A 119.7(6)
C10A C15A N2A 109.6(6)
N5D C21D C20D 131.0(6)
N5D C21D C16D 109.0(6)
C16D C21D C20D 120.0(6)
C9S C8S H8S 119.4
C9S C8S C7S 121.1(8)
C7S C8S H8S 119.4
N5B C6B C7B 124.2(5)
N3B C6B N5B 113.7(5)
N3B C6B C7B 122.1(5)
N4C C10C C15C 105.4(5)
C11C C10C C15C 122.5(6)
C11C C10C N4C 132.0(6)
N5A C21A C16A 105.5(5)
C20A C21A N5A 131.5(6)
C20A C21A C16A 123.0(7)
N3C C16C C17C 132.3(7)
N3C C16C C21C 105.9(6)
C17C C16C C21C 121.8(7)
C6B C7B H7BA 108.9
C6B C7B H7BB 108.9
C6B C7B C8B 113.3(5)
H7BA C7B H7BB 107.7
C8B C7B H7BA 108.9
C8B C7B H7BB 108.9
C17A C18A H18A 119.2
C17A C18A C19A 121.6(7)
C19A C18A H18A 119.2
C20B C19B H19B 118.4
C20B C19B C18B 123.1(7)
C18B C19B H19B 118.4
C9A N4A H4A 125.9
C9A N4A C10A 108.1(5)
C10A N4A H4A 125.9
C10F C11F H11F 120.0
C12F C11F H11F 120.0
C12F C11F C10F 120.0(8)
C10D C11D H11D 121.4
C10D C11D C12D 117.2(8)
C12D C11D H11D 121.4
C15D C10D N4D 109.7(6)
C15D C10D C11D 120.6(7)
C11D C10D N4D 129.6(7)
C11D C12D H12D 118.8
C13D C12D C11D 122.4(9)
C13D C12D H12D 118.8
C10E C11E H11E 120.5
C12E C11E C10E 119.0(7)
C12E C11E H11E 120.5
N2C C15C C10C 108.1(5)
C14C C15C N2C 131.3(6)
C14C C15C C10C 120.6(5)
C16D C17D H17D 121.6
C18D C17D H17D 121.6
C18D C17D C16D 116.9(7)
C17B C18B C19B 120.4(7)
C17B C18B H18B 119.8
C19B C18B H18B 119.8
C10C N4C H4C 126.0
C9C N4C C10C 108.1(5)
C9C N4C H4C 126.0
C15C C14C H14C 121.3
C13C C14C C15C 117.3(6)
C13C C14C H14C 121.3
C21D C20D H20D 121.2
C19D C20D C21D 117.6(7)
C19D C20D H20D 121.2
C17B C16B N3B 130.3(6)
C17B C16B C21B 120.2(6)
C21B C16B N3B 109.5(5)
C10F C15F H15F 119.5
C14F C15F H15F 119.5
C14F C15F C10F 120.9(9)
C19C C18C H18C 119.0
C17C C18C H18C 119.0
C17C C18C C19C 121.9(7)
H7DA C7D H7DB 107.8
C6D C7D H7DA 109.1
C6D C7D H7DB 109.1
C6D C7D C8D 112.5(5)
C8D C7D H7DA 109.1
C8D C7D H7DB 109.1
C20C C19C C18C 121.2(7)
C20C C19C H19C 119.4
C18C C19C H19C 119.4
C10C C11C H11C 121.5
C10C C11C C12C 117.0(7)
C12C C11C H11C 121.5
C3 O H 109.5
Co1 O1C Co2 89.63(14)
Co4 O1C Co1 99.20(16)
Co4 O1C Co2 102.83(16)
C8C O1C Co1 124.6(3)
C8C O1C Co2 112.9(3)
C8C O1C Co4 121.5(3)
N5D C6D N3D 112.8(6)
N5D C6D C7D 123.9(6)
N3D C6D C7D 123.1(6)
C14E C13E H13E 119.6
C12E C13E C14E 120.9(7)
C12E C13E H13E 119.6
N3D C16D C21D 106.3(6)
N3D C16D C17D 131.6(7)
C17D C16D C21D 122.1(7)
N4D C9D N2D 113.2(6)
N4D C9D C8D 121.9(5)
N2D C9D C8D 124.8(6)
C14C C13C H13C 119.1
C14C C13C C12C 121.8(7)
C12C C13C H13C 119.1
C11F C10F P3F 119.5(6)
C15F C10F P3F 121.8(6)
C15F C10F C11F 118.7(7)
C12B C13B H13B 119.4
C14B C13B H13B 119.4
C14B C13B C12B 121.2(7)
C10A C11A H11A 122.0
C10A C11A C12A 116.0(7)
C12A C11A H11A 122.0
C21A C20A H20A 121.6
C19A C20A C21A 116.8(7)
C19A C20A H20A 121.6
N2A C9A N4A 112.9(6)
N2A C9A C8A 122.6(5)
N4A C9A C8A 124.5(6)
C11B C12B H12B 118.9
C13B C12B C11B 122.2(6)
C13B C12B H12B 118.9
P3E O1E Co1 124.0(2)
C15A C10A N4A 104.3(5)
C11A C10A C15A 123.2(7)
C11A C10A N4A 132.5(7)
C13B C14B H14B 121.2
C13B C14B C15B 117.5(7)
C15B C14B H14B 121.2
C14A C13A H13A 119.6
C14A C13A C12A 120.7(8)
C12A C13A H13A 119.6
C10B C15B N2B 108.2(5)
C14B C15B N2B 130.8(6)
C14B C15B C10B 121.0(6)
C12D C13D H13D 119.7
C12D C13D C14D 120.6(8)
C14D C13D H13D 119.7
C20D C19D H19D 119.2
C20D C19D C18D 121.6(8)
C18D C19D H19D 119.2
N2B C9B N4B 112.2(5)
N2B C9B C8B 123.0(5)
N4B C9B C8B 124.7(5)
C4S C5S H5S 119.7
C6S C5S C4S 120.5(8)
C6S C5S H5S 119.7
C15D C14D C13D 116.1(8)
C15D C14D H14D 121.9
C13D C14D H14D 121.9
C11C C12C C13C 120.7(6)
C11C C12C H12C 119.7
C13C C12C H12C 119.7
C11E C12E H12E 119.5
C13E C12E C11E 121.0(8)
C13E C12E H12E 119.5
N2C C9C N4C 112.2(5)
N2C C9C C8C 122.9(5)
N4C C9C C8C 124.9(5)
N5B C21B C20B 130.9(6)
N5B C21B C16B 106.4(5)
C16B C21B C20B 122.7(6)
C5S C6S H6S 119.7
C7S C6S C5S 120.5(9)
C7S C6S H6S 119.7
C18A C19A H19A 119.9
C20A C19A C18A 120.2(7)
C20A C19A H19A 119.9
C8S C7S H7S 120.8
C6S C7S C8S 118.4(8)
C6S C7S H7S 120.8
C6C N3C C16C 107.6(5)
C6C N3C H3C 126.2
C16C N3C H3C 126.2
C16C C17C H17C 122.0
C18C C17C C16C 116.0(7)
C18C C17C H17C 122.0
C20C C21C N5C 131.1(6)
C20C C21C C16C 121.0(6)
N5C C21C C16C 107.9(6)
C7C C8C H8C 108.4
O1C C8C C7C 115.0(5)
O1C C8C C9C 109.4(5)
O1C C8C H8C 108.4
C9C C8C C7C 107.1(5)
C9C C8C H8C 108.4
C11S C10S P3S 121.5(6)
C15S C10S P3S 118.5(7)
C15S C10S C11S 120.0(8)
C10S C11S H11S 119.9
C10S C11S C12S 120.2(9)
C12S C11S H11S 119.9
C11S C12S H12S 119.8
C13S C12S C11S 120.4(10)
C13S C12S H12S 119.8
C12S C13S H13S 120.3
C14S C13S C12S 119.4(10)
C14S C13S H13S 120.3
C4F C9F H9F 120.4
C4F C9F C8F 119.1(9)
C8F C9F H9F 120.4
C5E C6E H6E 120.0
C7E C6E C5E 119.9(9)
C7E C6E H6E 120.0
C4F C5F H5F 120.0
C4F C5F C6F 120.0(8)
C6F C5F H5F 120.0
C11F C12F H12F 120.1
C13F C12F C11F 119.7(9)
C13F C12F H12F 120.1
C15F C14F H14F 120.4
C13F C14F C15F 119.3(8)
C13F C14F H14F 120.4
C12F C13F H13F 119.4
C14F C13F C12F 121.3(8)
C14F C13F H13F 119.4
C5F C6F H6F 119.9
C7F C6F C5F 120.2(9)
C7F C6F H6F 119.9
C6F C7F H7F 119.3
C6F C7F C8F 121.3(8)
C8F C7F H7F 119.3
C9F C8F H8F 120.3
C7F C8F C9F 119.4(10)
C7F C8F H8F 120.3
C6E C7E H7E 120.4
C6E C7E C8E 119.1(8)
C8E C7E H7E 120.4
O1D C8D C7D 113.1(5)
O1D C8D C9D 108.5(5)
O1D C8D H8D 109.5
C7D C8D H8D 109.5
C9D C8D C7D 106.5(5)
C9D C8D H8D 109.5
Co2 O1B Co1 89.37(14)
Co3 O1B Co1 105.40(16)
Co3 O1B Co2 97.91(15)
C8B O1B Co1 112.1(3)
C8B O1B Co2 124.4(3)
C8B O1B Co3 121.9(3)
C7B C8B H8B 109.3
C9B C8B C7B 106.3(4)
C9B C8B H8B 109.3
O1B C8B C7B 112.7(5)
O1B C8B C9B 109.8(5)
O1B C8B H8B 109.3
C10S C15S H15S 121.0
C10S C15S C14S 118.1(10)
C14S C15S H15S 121.0
C9E C8E C7E 121.8(10)
C9E C8E H8E 119.1
C7E C8E H8E 119.1
C13S C14S C15S 121.9(12)
C13S C14S H14S 119.1
C15S C14S H14S 119.1
O1A C8A C7A 114.1(5)
O1A C8A C9A 108.7(5)
O1A C8A H8A 109.1
C7A C8A H8A 109.1
C9A C8A C7A 106.7(5)
C9A C8A H8A 109.1
C11A C12A C13A 122.2(7)
C11A C12A H12A 118.9
C13A C12A H12A 118.9
C17D C18D C19D 121.8(7)
C17D C18D H18D 119.1
C19D C18D H18D 119.1
O17 C17 H17E 109.5
O17 C17 H17F 109.5
O17 C17 H17G 109.5
H17E C17 H17F 109.5
H17E C17 H17G 109.5
H17F C17 H17G 109.5
C18 O18 H18 109.4
C161 O0AA H0AA 109.5
O0AA C161 H16A 109.5
O0AA C161 H16B 109.5
O0AA C161 H16C 109.5
H16A C161 H16B 109.5
H16A C161 H16C 109.5
H16B C161 H16C 109.5
C162 O20 H20 109.5
O20 C162 H16D 109.5
O20 C162 H16E 109.5
O20 C162 H16F 109.5
H16D C162 H16E 109.5
H16D C162 H16F 109.5
H16E C162 H16F 109.5
O C3 H3A 109.5
O C3 H3B 109.5
O C3 H3E 109.5
H3A C3 H3B 109.5
H3A C3 H3E 109.5
H3B C3 H3E 109.5
O18 C18 H18E 109.5
O18 C18 H18F 109.5
O18 C18 H18G 109.5
H18E C18 H18F 109.5
H18E C18 H18G 109.5
H18F C18 H18G 109.5

loop_
_geom_bond_atom_site_label_1
_geom_bond_atom_site_label_2
_geom_bond_distance
Co1 N2B 2.107(5)
Co1 N5D 2.107(5)
Co1 O1D 2.111(4)
Co1 O1C 2.129(4)
Co1 O1E 2.098(4)
Co1 O1B 2.197(4)
Co2 O2E 2.064(4)
Co2 N3A 2.085(5)
Co2 O1A 2.092(4)
Co2 N2C 2.112(5)
Co2 O1C 2.197(4)
Co2 O1B 2.140(4)
Co3 N3B 2.109(5)
Co3 O2F 2.110(4)
Co3 O1A 2.120(4)
Co3 N4D 2.101(5)
Co3 O1D 2.252(4)
Co3 O1B 2.126(4)
Co4 O1F 2.096(4)
Co4 N2A 2.077(5)
Co4 O1A 2.232(4)
Co4 O1D 2.103(4)
Co4 N5C 2.085(5)
Co4 O1C 2.115(4)
P3F O1F 1.507(5)
P3F O2F 1.507(5)
P3F C4F 1.822(7)
P3F C10F 1.798(6)
Cl2 O10 1.414(6)
Cl2 O13A 1.397(7)
Cl2 O1 1.309(8)
Cl2 O3 1.385(10)
P3E O2E 1.515(4)
P3E C4E 1.810(6)
P3E C10E 1.808(6)
P3E O1E 1.507(4)
P3S O1S 1.499(5)
P3S O2S 1.505(5)
P3S C4S 1.798(8)
P3S C10S 1.808(8)
N5B H5B 0.8800
N5B C6B 1.346(8)
N5B C21B 1.383(8)
N3A C6A 1.322(8)
N3A C16A 1.401(8)
N3B C6B 1.330(7)
N3B C16B 1.395(7)
N5A H5A 0.8800
N5A C6A 1.338(8)
N5A C21A 1.398(8)
N2A C15A 1.411(7)
N2A C9A 1.317(8)
N2B C15B 1.408(7)
N2B C9B 1.325(7)
O1A C8A 1.421(6)
N4D C10D 1.390(8)
N4D C9D 1.319(8)
N2D H2D 0.8800
N2D C15D 1.383(10)
N2D C9D 1.350(8)
N5D C21D 1.381(8)
N5D C6D 1.317(9)
C14A H14A 0.9500
C14A C15A 1.388(10)
C14A C13A 1.364(10)
C6A C7A 1.497(8)
N4B H4B 0.8800
N4B C10B 1.373(8)
N4B C9B 1.367(7)
C4E C5E 1.389(10)
C4E C9E 1.402(10)
C5E H5E 0.9500
C5E C6E 1.372(11)
C20B H20B 0.9500
C20B C19B 1.353(11)
C20B C21B 1.405(9)
C15D C10D 1.385(10)
C15D C14D 1.391(10)
N3D H3D 0.8800
N3D C6D 1.366(8)
N3D C16D 1.368(9)
C7C H7CA 0.9900
C7C H7CB 0.9900
C7C C6C 1.496(9)
C7C C8C 1.559(8)
C20C H20C 0.9500
C20C C19C 1.357(10)
C20C C21C 1.375(10)
C9E H9E 0.9500
C9E C8E 1.373(12)
O1D C8D 1.405(7)
C9S H9S 0.9500
C9S C4S 1.386(10)
C9S C8S 1.365(12)
C7A H7AA 0.9900
C7A H7AB 0.9900
C7A C8A 1.548(8)
C10E C15E 1.389(9)
C10E C11E 1.401(9)
N5C C6C 1.324(8)
N5C C21C 1.403(8)
C6C N3C 1.350(7)
C14E H14E 0.9500
C14E C15E 1.388(10)
C14E C13E 1.369(11)
N2C C15C 1.408(7)
N2C C9C 1.330(7)
C17B H17B 0.9500
C17B C18B 1.385(10)
C17B C16B 1.379(9)
C15E H15E 0.9500
O17 H17 0.8399
O17 C17 1.412(11)
C16A C17A 1.371(9)
C16A C21A 1.399(9)
C4F C9F 1.332(11)
C4F C5F 1.369(11)
C17A H17A 0.9500
C17A C18A 1.377(9)
C4S C5S 1.404(11)
C11B H11B 0.9500
C11B C10B 1.389(9)
C11B C12B 1.397(11)
C10B C15B 1.393(9)
C15A C10A 1.397(9)
C21D C20D 1.409(9)
C21D C16D 1.400(9)
C8S H8S 0.9500
C8S C7S 1.391(13)
C6B C7B 1.477(8)
C10C C15C 1.420(9)
C10C N4C 1.391(8)
C10C C11C 1.366(9)
C21A C20A 1.391(9)
C16C N3C 1.387(9)
C16C C17C 1.393(9)
C16C C21C 1.410(9)
C7B H7BA 0.9900
C7B H7BB 0.9900
C7B C8B 1.555(8)
C18A H18A 0.9500
C18A C19A 1.434(11)
C19B H19B 0.9500
C19B C18B 1.396(12)
N4A H4A 0.8800
N4A C9A 1.344(7)
N4A C10A 1.402(9)
C11F H11F 0.9500
C11F C10F 1.402(11)
C11F C12F 1.396(12)
C11D H11D 0.9500
C11D C10D 1.386(11)
C11D C12D 1.396(11)
C12D H12D 0.9500
C12D C13D 1.383(14)
C11E H11E 0.9500
C11E C12E 1.386(10)
C15C C14C 1.389(9)
C17D H17D 0.9500
C17D C16D 1.394(10)
C17D C18D 1.353(12)
C18B H18B 0.9500
N4C H4C 0.8800
N4C C9C 1.354(8)
C14C H14C 0.9500
C14C C13C 1.366(10)
C20D H20D 0.9500
C20D C19D 1.352(9)
C16B C21B 1.385(9)
C15F H15F 0.9500
C15F C10F 1.401(10)
C15F C14F 1.394(12)
C18C H18C 0.9500
C18C C19C 1.417(11)
C18C C17C 1.379(11)
C7D H7DA 0.9900
C7D H7DB 0.9900
C7D C6D 1.493(9)
C7D C8D 1.591(9)
C19C H19C 0.9500
C11C H11C 0.9500
C11C C12C 1.385(10)
O H 0.8400
O C3 1.450(13)
O1C C8C 1.403(7)
C13E H13E 0.9500
C13E C12E 1.367(12)
C9D C8D 1.520(9)
C13C H13C 0.9500
C13C C12C 1.434(11)
C13B H13B 0.9500
C13B C12B 1.395(11)
C13B C14B 1.374(9)
C11A H11A 0.9500
C11A C10A 1.363(9)
C11A C12A 1.379(12)
C20A H20A 0.9500
C20A C19A 1.373(12)
C9A C8A 1.516(8)
C12B H12B 0.9500
C14B H14B 0.9500
C14B C15B 1.392(9)
C13A H13A 0.9500
C13A C12A 1.398(11)
C13D H13D 0.9500
C13D C14D 1.411(14)
C19D H19D 0.9500
C19D C18D 1.423(11)
C9B C8B 1.513(8)
C5S H5S 0.9500
C5S C6S 1.389(12)
C14D H14D 0.9500
C12C H12C 0.9500
C12E H12E 0.9500
C9C C8C 1.503(8)
C6S H6S 0.9500
C6S C7S 1.388(13)
C19A H19A 0.9500
C7S H7S 0.9500
N3C H3C 0.8800
C17C H17C 0.9500
C8C H8C 1.0000
C10S C11S 1.395(11)
C10S C15S 1.383(12)
C11S H11S 0.9500
C11S C12S 1.418(12)
C12S H12S 0.9500
C12S C13S 1.377(16)
C13S H13S 0.9500
C13S C14S 1.361(18)
C9F H9F 0.9500
C9F C8F 1.432(11)
C6E H6E 0.9500
C6E C7E 1.371(15)
C5F H5F 0.9500
C5F C6F 1.394(10)
C12F H12F 0.9500
C12F C13F 1.385(15)
C14F H14F 0.9500
C14F C13F 1.372(14)
C13F H13F 0.9500
C6F H6F 0.9500
C6F C7F 1.315(15)
C7F H7F 0.9500
C7F C8F 1.343(15)
C8F H8F 0.9500
C7E H7E 0.9500
C7E C8E 1.410(16)
C8D H8D 1.0000
O1B C8B 1.391(7)
C8B H8B 1.0000
C15S H15S 0.9500
C15S C14S 1.446(15)
C8E H8E 0.9500
C14S H14S 0.9500
C8A H8A 1.0000
C12A H12A 0.9500
C18D H18D 0.9500
C17 H17E 0.9800
C17 H17F 0.9800
C17 H17G 0.9800
O18 H18 0.8399
O18 C18 1.385(14)
O0AA H0AA 0.8400
O0AA C161 1.383(11)
C161 H16A 0.9800
C161 H16B 0.9800
C161 H16C 0.9800
O20 H20 0.8400
O20 C162 1.389(9)
C162 H16D 0.9800
C162 H16E 0.9800
C162 H16F 0.9800
C3 H3A 0.9800
C3 H3B 0.9800
C3 H3E 0.9800
C18 H18E 0.9800
C18 H18F 0.9800
C18 H18G 0.9800
